data_7223773
loop_
_publ_author_name
'Yang, Xiao'
'Wang, Yu'
'Zhou, Hao-Long'
'Liu, Yi-Jiang'
'He, Chun-Ting'
'Lin, Rui-Biao'
'Zhang, Jie-Peng'

_publ_section_title
;
 Guest-containing supramolecular isomers of silver(i)
 3,5-dialkyl-1,2,4-triazolates: syntheses, structures, and structural
 transformation behaviours
;
_journal_issue 46
_journal_name_full CrystEngComm
_journal_page_first 8843
_journal_paper_doi 10.1039/C5CE00004A
_journal_volume 17
_journal_year 2015
_chemical_formula_sum 'C36 H56 Ag5 N15'
_chemical_formula_weight 1238.31
_chemical_name_systematic
; 
 ? 
;
_space_group_IT_number 13
_symmetry_space_group_name_Hall '-P 2yc'
_symmetry_space_group_name_H-M 'P 1 2/c 1'
_atom_sites_solution_hydrogens geom
_atom_sites_solution_primary direct
_atom_sites_solution_secondary difmap
_audit_creation_method SHELXL-97
_audit_update_record
;
2014-12-31 deposited with the CCDC.
2015-03-27 downloaded from the CCDC.
;
_cell_angle_alpha 90.00
_cell_angle_beta 97.4147(15)
_cell_angle_gamma 90.00
_cell_formula_units_Z 2
_cell_length_a 11.365(5)
_cell_length_b 9.329(4)
_cell_length_c 20.985(10)
_cell_measurement_temperature 153(2)
_cell_volume 2206.3(17)
_computing_structure_refinement 'SHELXL-97 (Sheldrick, 1997)'
_computing_structure_solution 'SHELXS-97 (Sheldrick, 1990)'
_diffrn_ambient_temperature 153(2)
_diffrn_measured_fraction_theta_full 0.975
_diffrn_measured_fraction_theta_max 0.975
_diffrn_radiation_monochromator graphite
_diffrn_radiation_source 'fine-focus sealed tube'
_diffrn_radiation_type MoK\a
_diffrn_radiation_wavelength 0.71073
_diffrn_reflns_av_R_equivalents 0.0245
_diffrn_reflns_av_sigmaI/netI 0.0269
_diffrn_reflns_limit_h_max 10
_diffrn_reflns_limit_h_min -14
_diffrn_reflns_limit_k_max 6
_diffrn_reflns_limit_k_min -12
_diffrn_reflns_limit_l_max 27
_diffrn_reflns_limit_l_min -26
_diffrn_reflns_number 10246
_diffrn_reflns_theta_full 27.49
_diffrn_reflns_theta_max 27.49
_diffrn_reflns_theta_min 3.07
_exptl_absorpt_coefficient_mu 2.225
_exptl_absorpt_correction_T_max 0.8082
_exptl_absorpt_correction_T_min 0.6646
_exptl_crystal_density_diffrn 1.864
_exptl_crystal_density_method 'not measured'
_exptl_crystal_F_000 1224
_exptl_crystal_size_max 0.20
_exptl_crystal_size_mid 0.10
_exptl_crystal_size_min 0.10
_refine_diff_density_max 0.983
_refine_diff_density_min -1.005
_refine_diff_density_rms 0.110
_refine_ls_extinction_method none
_refine_ls_goodness_of_fit_ref 1.079
_refine_ls_hydrogen_treatment mixed
_refine_ls_matrix_type full
_refine_ls_number_parameters 276
_refine_ls_number_reflns 4943
_refine_ls_number_restraints 5
_refine_ls_restrained_S_all 1.084
_refine_ls_R_factor_all 0.0392
_refine_ls_R_factor_gt 0.0352
_refine_ls_shift/su_max 2.222
_refine_ls_shift/su_mean 0.105
_refine_ls_structure_factor_coef Fsqd
_refine_ls_weighting_details 'calc w=1/[\s^2^(Fo^2^)+(0.0419P)^2^+4.6822P] where P=(Fo^2^+2Fc^2^)/3'
_refine_ls_weighting_scheme calc
_refine_ls_wR_factor_gt 0.0870
_refine_ls_wR_factor_ref 0.0905
_reflns_number_gt 4523
_reflns_number_total 4943
_reflns_threshold_expression >2sigma(I)
_cod_data_source_file c5ce00004a2.cif
_cod_data_source_block 2b
_cod_original_cell_volume 2206.4(17)
_cod_database_code 7223773

loop_
_symmetry_equiv_pos_as_xyz
'x, y, z'
'-x, y, -z+1/2'
'-x, -y, -z'
'x, -y, z-1/2'

loop_
_atom_site_label
_atom_site_type_symbol
_atom_site_fract_x
_atom_site_fract_y
_atom_site_fract_z
_atom_site_U_iso_or_equiv
_atom_site_adp_type
_atom_site_occupancy
_atom_site_symmetry_multiplicity
_atom_site_calc_flag
_atom_site_refinement_flags
_atom_site_disorder_assembly
_atom_site_disorder_group
Ag1 Ag 1.0000 0.43321(4) 0.2500 0.03316(11) Uani 1 2 d S . .
Ag2 Ag 0.59861(2) 0.53476(3) 0.436506(13) 0.03371(9) Uani 1 1 d . . .
Ag3 Ag 1.07903(3) 0.75329(3) 0.324139(14) 0.03284(9) Uani 1 1 d . . .
N1 N 1.0000 0.1857(5) 0.2500 0.0357(10) Uani 1 2 d S . .
N2 N 1.0340(3) -0.0389(3) 0.27931(15) 0.0320(7) Uani 1 1 d . . .
N3 N 0.8794(3) 0.5150(3) 0.31292(15) 0.0293(6) Uani 1 1 d . . .
N4 N 0.8903(3) 0.6558(3) 0.33227(17) 0.0339(7) Uani 1 1 d . . .
N5 N 0.7382(3) 0.5613(4) 0.37294(16) 0.0377(8) Uani 1 1 d . . .
N6 N 0.4054(3) 0.5595(4) 0.41565(14) 0.0299(6) Uani 1 1 d . . .
N7 N 0.3318(3) 0.5332(3) 0.46157(14) 0.0293(6) Uani 1 1 d . . .
N8 N 0.2253(2) 0.6383(3) 0.37804(14) 0.0275(6) Uani 1 1 d . . .
C1 C 1.0515(4) 0.0966(4) 0.2956(2) 0.0373(9) Uani 1 1 d . . .
C2 C 1.1153(7) 0.1453(6) 0.3593(3) 0.0771(19) Uani 1 1 d . . .
H2A H 1.0573 0.1911 0.3842 0.093 Uiso 1 1 calc R . .
H2B H 1.1478 0.0601 0.3836 0.093 Uiso 1 1 calc R . .
C3 C 1.2114(9) 0.2453(7) 0.3541(5) 0.124(4) Uani 1 1 d . . .
H3A H 1.2438 0.2788 0.3970 0.186 Uiso 1 1 calc R . .
H3B H 1.1813 0.3273 0.3277 0.186 Uiso 1 1 calc R . .
H3C H 1.2739 0.1974 0.3340 0.186 Uiso 1 1 calc R . .
C4 C 0.7885(3) 0.4629(4) 0.33894(19) 0.0346(8) Uani 1 1 d . . .
C5 C 0.7491(5) 0.3105(6) 0.3316(3) 0.0636(15) Uani 1 1 d . . .
H5A H 0.8013 0.2599 0.3047 0.076 Uiso 1 1 calc R . .
H5B H 0.7595 0.2647 0.3745 0.076 Uiso 1 1 calc R . .
C6 C 0.6275(6) 0.2917(9) 0.3033(5) 0.113(3) Uani 1 1 d . . .
H6A H 0.6024 0.1932 0.3104 0.169 Uiso 1 1 calc R . .
H6B H 0.6210 0.3105 0.2570 0.169 Uiso 1 1 calc R . .
H6C H 0.5766 0.3588 0.3231 0.169 Uiso 1 1 calc R . .
C7 C 0.8047(3) 0.6773(5) 0.3681(2) 0.0392(9) Uani 1 1 d . A .
C8 C 0.7823(6) 0.8098(7) 0.4031(3) 0.0756(18) Uani 1 1 d D . .
H8A H 0.6955 0.8236 0.4006 0.091 Uiso 0.48(2) 1 calc PR A 1
H8B H 0.8138 0.7967 0.4490 0.091 Uiso 0.48(2) 1 calc PR A 1
H8C H 0.764(11) 0.855(15) 0.459(6) 0.091 Uiso 0.52(2) 1 d P A 2
H8D H 0.783(15) 0.850(18) 0.378(8) 0.091 Uiso 0.52(2) 1 d P A 2
C9 C 0.8341(16) 0.9393(11) 0.3799(9) 0.079(5) Uani 0.48(2) 1 d PD A 1
H9A H 0.7958 1.0236 0.3960 0.119 Uiso 0.48(2) 1 calc PR A 1
H9B H 0.8221 0.9399 0.3328 0.119 Uiso 0.48(2) 1 calc PR A 1
H9C H 0.9193 0.9416 0.3952 0.119 Uiso 0.48(2) 1 calc PR A 1
C9' C 0.709(2) 0.9176(16) 0.3646(9) 0.138(11) Uani 0.52(2) 1 d PD A 2
H9AA H 0.7077 1.0068 0.3891 0.208 Uiso 0.52(2) 1 calc PR A 2
H9AB H 0.6275 0.8812 0.3544 0.208 Uiso 0.52(2) 1 calc PR A 2
H9AC H 0.7421 0.9361 0.3246 0.208 Uiso 0.52(2) 1 calc PR A 2
C10 C 0.3386(3) 0.6220(4) 0.36706(18) 0.0323(8) Uani 1 1 d . . .
C11 C 0.3840(4) 0.6769(7) 0.3082(2) 0.0583(15) Uani 1 1 d . . .
H11A H 0.3350 0.6371 0.2698 0.070 Uiso 1 1 calc R . .
H11B H 0.4664 0.6431 0.3078 0.070 Uiso 1 1 calc R . .
C12 C 0.3817(6) 0.8391(9) 0.3043(4) 0.112(4) Uani 1 1 d . . .
H12A H 0.4107 0.8699 0.2645 0.167 Uiso 1 1 calc R . .
H12B H 0.4328 0.8790 0.3413 0.167 Uiso 1 1 calc R . .
H12C H 0.3003 0.8732 0.3047 0.167 Uiso 1 1 calc R . .
C13 C 0.2265(3) 0.5814(4) 0.43693(17) 0.0280(7) Uani 1 1 d . . .
C14 C 0.1193(4) 0.5766(6) 0.4710(2) 0.0482(12) Uani 1 1 d . . .
H14A H 0.1344 0.5121 0.5087 0.058 Uiso 1 1 calc R . .
H14B H 0.0516 0.5373 0.4419 0.058 Uiso 1 1 calc R . .
C15 C 0.0876(5) 0.7246(8) 0.4933(3) 0.0736(18) Uani 1 1 d . . .
H15A H 0.0183 0.7179 0.5165 0.110 Uiso 1 1 calc R . .
H15B H 0.0691 0.7874 0.4559 0.110 Uiso 1 1 calc R . .
H15C H 0.1548 0.7641 0.5218 0.110 Uiso 1 1 calc R . .
C16 C 0.4183(6) 0.8895(7) 0.4949(4) 0.102(3) Uani 1 1 d D . .
H16A H 0.3611 0.8147 0.4907 0.122 Uiso 1 1 calc R . .
C17 C 0.5316(7) 0.8636(7) 0.5224(4) 0.103(3) Uani 1 1 d D . .
H17A H 0.5547 0.7710 0.5383 0.123 Uiso 1 1 calc R . .
C18 C 0.6120(7) 0.9749(8) 0.5267(5) 0.134(5) Uani 1 1 d D . .
H18A H 0.6913 0.9571 0.5454 0.160 Uiso 1 1 calc R . .

loop_
_atom_site_aniso_label
_atom_site_aniso_U_11
_atom_site_aniso_U_22
_atom_site_aniso_U_33
_atom_site_aniso_U_23
_atom_site_aniso_U_13
_atom_site_aniso_U_12
Ag1 0.0355(2) 0.02778(19) 0.0403(2) 0.000 0.02045(17) 0.000
Ag2 0.02419(15) 0.05132(19) 0.02709(14) 0.00563(12) 0.00885(10) 0.00707(11)
Ag3 0.03224(17) 0.03041(15) 0.03453(16) 0.00668(11) -0.00084(11) 0.00459(10)
N1 0.047(3) 0.021(2) 0.040(3) 0.000 0.007(2) 0.000
N2 0.0378(18) 0.0231(14) 0.0323(16) 0.0032(12) -0.0059(13) -0.0022(12)
N3 0.0286(15) 0.0259(14) 0.0363(16) -0.0012(12) 0.0154(12) -0.0011(12)
N4 0.0275(16) 0.0290(15) 0.0467(19) -0.0099(14) 0.0106(13) -0.0011(12)
N5 0.0303(17) 0.055(2) 0.0303(16) 0.0000(14) 0.0134(13) 0.0016(15)
N6 0.0222(15) 0.0452(18) 0.0231(14) 0.0037(12) 0.0058(11) 0.0046(12)
N7 0.0238(15) 0.0403(17) 0.0246(14) 0.0085(12) 0.0058(11) 0.0003(12)
N8 0.0215(14) 0.0341(16) 0.0267(14) 0.0062(12) 0.0030(11) 0.0000(12)
C1 0.046(2) 0.0260(18) 0.039(2) -0.0030(15) -0.0014(17) -0.0057(16)
C2 0.106(5) 0.052(3) 0.063(4) -0.010(3) -0.029(3) -0.008(3)
C3 0.155(8) 0.050(4) 0.140(8) 0.014(4) -0.087(7) -0.035(4)
C4 0.031(2) 0.037(2) 0.039(2) 0.0041(16) 0.0149(16) -0.0044(15)
C5 0.065(3) 0.048(3) 0.084(4) 0.007(3) 0.033(3) -0.019(2)
C6 0.062(4) 0.091(5) 0.185(10) -0.061(6) 0.011(5) -0.030(4)
C7 0.0274(19) 0.048(2) 0.043(2) -0.0153(18) 0.0080(16) 0.0039(16)
C8 0.080(4) 0.072(4) 0.078(4) -0.035(3) 0.021(3) 0.017(3)
C9 0.092(12) 0.033(6) 0.115(12) -0.016(6) 0.020(9) -0.005(6)
C9' 0.17(2) 0.069(10) 0.153(19) -0.038(11) -0.055(16) 0.053(12)
C10 0.0275(18) 0.042(2) 0.0277(17) 0.0056(15) 0.0057(13) 0.0041(15)
C11 0.037(2) 0.103(4) 0.038(2) 0.029(3) 0.0163(19) 0.019(3)
C12 0.080(5) 0.116(6) 0.154(8) 0.096(6) 0.074(5) 0.029(4)
C13 0.0220(17) 0.0338(18) 0.0288(17) 0.0075(14) 0.0048(13) -0.0018(13)
C14 0.0235(19) 0.078(3) 0.044(2) 0.025(2) 0.0101(16) 0.0059(19)
C15 0.054(3) 0.115(5) 0.056(3) -0.007(3) 0.023(3) 0.027(3)
C16 0.079(5) 0.063(4) 0.165(9) -0.045(5) 0.022(5) -0.017(4)
C17 0.155(9) 0.056(4) 0.091(5) -0.013(4) -0.008(5) 0.017(5)
C18 0.110(7) 0.093(6) 0.173(10) -0.036(6) -0.078(7) 0.024(5)

loop_
_atom_type_symbol
_atom_type_description
_atom_type_scat_dispersion_real
_atom_type_scat_dispersion_imag
_atom_type_scat_source
C C 0.0033 0.0016 'International Tables Vol C Tables 4.2.6.8 and 6.1.1.4'
H H 0.0000 0.0000 'International Tables Vol C Tables 4.2.6.8 and 6.1.1.4'
N N 0.0061 0.0033 'International Tables Vol C Tables 4.2.6.8 and 6.1.1.4'
Ag Ag -0.8971 1.1015 'International Tables Vol C Tables 4.2.6.8 and 6.1.1.4'

loop_
_geom_angle_atom_site_label_1
_geom_angle_atom_site_label_2
_geom_angle_atom_site_label_3
_geom_angle
_geom_angle_site_symmetry_1
_geom_angle_site_symmetry_3
N3 Ag1 N3 138.65(16) 2_755 .
N3 Ag1 N1 110.67(8) 2_755 .
N3 Ag1 N1 110.67(8) . .
N6 Ag2 N5 130.09(12) . .
N6 Ag2 N7 115.77(10) . 3_666
N5 Ag2 N7 114.12(12) . 3_666
N8 Ag3 N2 141.58(12) 1_655 1_565
N8 Ag3 N4 114.50(12) 1_655 .
N2 Ag3 N4 102.07(12) 1_565 .
C1 N1 C1 103.6(4) 2_755 .
C1 N1 Ag1 128.2(2) 2_755 .
C1 N1 Ag1 128.2(2) . .
C1 N2 N2 106.4(2) . 2_755
C1 N2 Ag3 136.0(3) . 1_545
N2 N2 Ag3 117.46(8) 2_755 1_545
C4 N3 N4 105.9(3) . .
C4 N3 Ag1 135.5(3) . .
N4 N3 Ag1 118.5(2) . .
C7 N4 N3 105.6(3) . .
C7 N4 Ag3 136.7(3) . .
N3 N4 Ag3 113.3(2) . .
C7 N5 C4 103.4(3) . .
C7 N5 Ag2 126.5(3) . .
C4 N5 Ag2 129.3(3) . .
C10 N6 N7 106.0(3) . .
C10 N6 Ag2 131.2(2) . .
N7 N6 Ag2 121.6(2) . .
C13 N7 N6 105.5(3) . .
C13 N7 Ag2 130.7(2) . 3_666
N6 N7 Ag2 122.6(2) . 3_666
C13 N8 C10 102.5(3) . .
C13 N8 Ag3 126.2(2) . 1_455
C10 N8 Ag3 130.7(2) . 1_455
N2 C1 N1 111.8(4) . .
N2 C1 C2 124.0(4) . .
N1 C1 C2 124.1(4) . .
C3 C2 C1 114.1(6) . .
N3 C4 N5 112.3(3) . .
N3 C4 C5 123.2(4) . .
N5 C4 C5 124.5(4) . .
C6 C5 C4 114.6(6) . .
N4 C7 N5 112.8(4) . .
N4 C7 C8 126.8(5) . .
N5 C7 C8 120.4(4) . .
C9 C8 C9' 58.5(12) . .
C9 C8 C7 115.1(7) . .
C9' C8 C7 114.7(8) . .
N6 C10 N8 112.6(3) . .
N6 C10 C11 124.3(3) . .
N8 C10 C11 123.0(3) . .
C10 C11 C12 112.5(5) . .
N7 C13 N8 113.3(3) . .
N7 C13 C14 123.9(3) . .
N8 C13 C14 122.8(3) . .
C13 C14 C15 111.2(4) . .
C17 C16 C18 119.1(6) . 3_676
C16 C17 C18 118.4(6) . .
C16 C18 C17 122.5(6) 3_676 .

loop_
_geom_bond_atom_site_label_1
_geom_bond_atom_site_label_2
_geom_bond_distance
_geom_bond_site_symmetry_2
Ag1 N3 2.161(3) 2_755
Ag1 N3 2.161(3) .
Ag1 N1 2.309(4) .
Ag2 N6 2.195(3) .
Ag2 N5 2.214(3) .
Ag2 N7 2.273(3) 3_666
Ag3 N8 2.170(3) 1_655
Ag3 N2 2.187(3) 1_565
Ag3 N4 2.357(3) .
N1 C1 1.344(5) 2_755
N1 C1 1.344(5) .
N2 C1 1.318(5) .
N2 N2 1.366(6) 2_755
N2 Ag3 2.187(3) 1_545
N3 C4 1.322(4) .
N3 N4 1.375(4) .
N4 C7 1.319(5) .
N5 C7 1.332(6) .
N5 C4 1.336(5) .
N6 C10 1.325(5) .
N6 N7 1.378(4) .
N7 C13 1.320(5) .
N7 Ag2 2.273(3) 3_666
N8 C13 1.343(4) .
N8 C10 1.345(5) .
N8 Ag3 2.170(3) 1_455
C1 C2 1.505(7) .
C2 C3 1.451(10) .
C4 C5 1.492(6) .
C5 C6 1.443(9) .
C7 C8 1.476(6) .
C8 C9 1.456(9) .
C8 C9' 1.480(9) .
C10 C11 1.490(5) .
C11 C12 1.515(10) .
C13 C14 1.491(5) .
C14 C15 1.515(8) .
C16 C17 1.364(5) .
C16 C18 1.373(5) 3_676
C17 C18 1.378(5) .
C18 C16 1.373(5) 3_676
